data_7205497
loop_
_publ_author_name
'Morales, Dolores'
'P\'erez, Julio'
'Mart\'inez-Garc\'ia, H\'ector'
'Puerto, Marcos'
'del R\'io, Ignacio'

_publ_section_title
;
 Hydrogen-bonded adducts between neutral molecules and
 [Mo(\h3-methallyl)(CO)2(HOC(py)3)]+: snapshots of a deprotonation
;
_journal_issue 1
_journal_name_full CrystEngComm
_journal_page_first 60
_journal_paper_doi 10.1039/c0ce00688b
_journal_volume 13
_journal_year 2011
_chemical_formula_moiety 'C32 H12 B F24, C22 H20 Mo N3 O3, C4 H8 O'
_chemical_formula_sum 'C58 H40 B F24 Mo N3 O4'
_chemical_formula_weight 1405.68
_chemical_name_systematic
;
?
;
_space_group_IT_number 14
_symmetry_cell_setting monoclinic
_symmetry_space_group_name_Hall '-P 2ybc'
_symmetry_space_group_name_H-M 'P 1 21/c 1'
_atom_sites_solution_hydrogens geom
_atom_sites_solution_primary direct
_atom_sites_solution_secondary difmap
_audit_creation_method SHELXL-97
_cell_angle_alpha 90.00
_cell_angle_beta 94.5260(10)
_cell_angle_gamma 90.00
_cell_formula_units_Z 4
_cell_length_a 12.4276(2)
_cell_length_b 18.3539(3)
_cell_length_c 25.8077(5)
_cell_measurement_reflns_used 10165
_cell_measurement_temperature 150(2)
_cell_measurement_theta_max 25.350
_cell_measurement_theta_min 0.407
_cell_volume 5868.25(18)
_computing_cell_refinement 'HKL Scalepack (Otwinowski & Minor 1997)'
_computing_data_collection 'Collect (Bruker AXS BV, 1997-2004)'
_computing_data_reduction 'HKL Denzo and Scalepack (Otwinowski & Minor 1997)'
_computing_molecular_graphics 'PLATON (Spek, 2008)'
_computing_publication_material 'SHELXL-97 (Sheldrick, 2008)'
_computing_structure_refinement 'SHELXL-97 (Sheldrick, 2008)'
_computing_structure_solution 'DIRDIF-2008 (Beurskens et al., 2008)'
_diffrn_ambient_temperature 150(2)
_diffrn_detector_area_resol_mean 9
_diffrn_measured_fraction_theta_full 0.997
_diffrn_measured_fraction_theta_max 0.997
_diffrn_measurement_device '95mm CCD camera on \k-goniostat'
_diffrn_measurement_device_type KappaCCD
_diffrn_measurement_method CCD
_diffrn_radiation_monochromator 'horizonally mounted graphite crystal'
_diffrn_radiation_source 'fine-focus sealed tube'
_diffrn_radiation_type MoK\a
_diffrn_radiation_wavelength 0.71073
_diffrn_reflns_av_R_equivalents 0.0000
_diffrn_reflns_av_sigmaI/netI 0.0467
_diffrn_reflns_limit_h_max 14
_diffrn_reflns_limit_h_min 0
_diffrn_reflns_limit_k_max 22
_diffrn_reflns_limit_k_min 0
_diffrn_reflns_limit_l_max 30
_diffrn_reflns_limit_l_min -31
_diffrn_reflns_number 39251
_diffrn_reflns_theta_full 25.37
_diffrn_reflns_theta_max 25.37
_diffrn_reflns_theta_min 1.36
_exptl_absorpt_coefficient_mu 0.349
_exptl_absorpt_correction_T_max 0.966
_exptl_absorpt_correction_T_min 0.894
_exptl_absorpt_correction_type multi-scan
_exptl_absorpt_process_details
;
R.H. Blessing, Acta Cryst. (1995), A51, 33-38
;
_exptl_crystal_colour orange
_exptl_crystal_density_diffrn 1.591
_exptl_crystal_density_method 'not measured'
_exptl_crystal_description prism
_exptl_crystal_F_000 2816
_exptl_crystal_size_max 0.32
_exptl_crystal_size_mid 0.27
_exptl_crystal_size_min 0.10
_refine_diff_density_max 1.304
_refine_diff_density_min -0.993
_refine_diff_density_rms 0.134
_refine_ls_extinction_method none
_refine_ls_goodness_of_fit_ref 1.056
_refine_ls_hydrogen_treatment mixed
_refine_ls_matrix_type full
_refine_ls_number_parameters 839
_refine_ls_number_reflns 10718
_refine_ls_number_restraints 0
_refine_ls_restrained_S_all 1.056
_refine_ls_R_factor_all 0.0886
_refine_ls_R_factor_gt 0.0644
_refine_ls_shift/su_max 0.017
_refine_ls_shift/su_mean 0.001
_refine_ls_structure_factor_coef Fsqd
_refine_ls_weighting_details 'calc w=1/[\s^2^(Fo^2^)+(0.0492P)^2^+3.1760P] where P=(Fo^2^+2Fc^2^)/3'
_refine_ls_weighting_scheme calc
_refine_ls_wR_factor_gt 0.1916
_refine_ls_wR_factor_ref 0.2204
_reflns_number_gt 8016
_reflns_number_total 10718
_reflns_threshold_expression >2\s(I)
_cod_data_source_file C0CE00688B.TXT
_cod_data_source_block 1H_THF_(hm667)
_cod_original_sg_symbol_H-M 'P 21/c'
_cod_database_code 7205497

loop_
_symmetry_equiv_pos_as_xyz
'x, y, z'
'-x, y+1/2, -z+1/2'
'-x, -y, -z'
'x, -y-1/2, z-1/2'

loop_
_atom_site_label
_atom_site_type_symbol
_atom_site_fract_x
_atom_site_fract_y
_atom_site_fract_z
_atom_site_U_iso_or_equiv
_atom_site_adp_type
_atom_site_occupancy
_atom_site_symmetry_multiplicity
_atom_site_calc_flag
_atom_site_refinement_flags
_atom_site_disorder_assembly
_atom_site_disorder_group
C1 C 0.8060(5) 0.8214(3) 0.7112(2) 0.0553(13) Uani 1 1 d . . .
C2 C 0.7044(4) 0.8014(3) 0.72669(18) 0.0493(12) Uani 1 1 d . . .
C3 C 0.6868(5) 0.7256(3) 0.7271(2) 0.0504(12) Uani 1 1 d . . .
C4 C 0.6225(5) 0.8561(3) 0.7424(2) 0.0608(14) Uani 1 1 d . . .
H4A H 0.6591 0.8981 0.7573 0.091 Uiso 1 1 calc R . .
H4B H 0.5793 0.8346 0.7675 0.091 Uiso 1 1 calc R . .
H4C H 0.5770 0.8704 0.7123 0.091 Uiso 1 1 calc R . .
C6 C 0.7115(5) 0.5787(3) 0.8911(3) 0.0724(17) Uani 1 1 d . . .
H6A H 0.7289 0.5937 0.9269 0.087 Uiso 1 1 calc R . .
H6B H 0.7781 0.5752 0.8740 0.087 Uiso 1 1 calc R . .
C7 C 0.6563(5) 0.5087(3) 0.8895(3) 0.088(2) Uani 1 1 d . . .
H7A H 0.6218 0.5006 0.9215 0.105 Uiso 1 1 calc R . .
H7B H 0.7069 0.4694 0.8851 0.105 Uiso 1 1 calc R . .
C8 C 0.5743(6) 0.5122(3) 0.8444(3) 0.086(2) Uani 1 1 d . . .
H8A H 0.5070 0.4902 0.8530 0.103 Uiso 1 1 calc R . .
H8B H 0.5997 0.4872 0.8146 0.103 Uiso 1 1 calc R . .
C9 C 0.5592(6) 0.5921(3) 0.8333(3) 0.093(2) Uani 1 1 d . . .
H9A H 0.5665 0.6019 0.7968 0.111 Uiso 1 1 calc R . .
H9B H 0.4879 0.6076 0.8416 0.111 Uiso 1 1 calc R . .
C31 C 0.8177(3) 0.7550(2) 0.91113(18) 0.0348(9) Uani 1 1 d . . .
C32 C 0.8402(4) 0.7380(2) 0.96223(19) 0.0412(10) Uani 1 1 d . . .
H32 H 0.7966 0.7548 0.9874 0.049 Uiso 1 1 calc R . .
C33 C 0.9307(4) 0.6945(3) 0.9759(2) 0.0535(12) Uani 1 1 d . . .
H33 H 0.9472 0.6809 1.0104 0.064 Uiso 1 1 calc R . .
C34 C 0.9945(4) 0.6721(3) 0.9380(2) 0.0535(13) Uani 1 1 d . . .
H34 H 1.0559 0.6442 0.9465 0.064 Uiso 1 1 calc R . .
C35 C 0.9668(3) 0.6911(2) 0.8878(2) 0.0457(11) Uani 1 1 d . . .
H35 H 1.0101 0.6748 0.8623 0.055 Uiso 1 1 calc R . .
C41 C 0.6269(3) 0.8109(2) 0.92180(16) 0.0359(9) Uani 1 1 d . . .
C42 C 0.5217(3) 0.8019(3) 0.90146(19) 0.0440(11) Uani 1 1 d . . .
H42 H 0.5065 0.7856 0.8675 0.053 Uiso 1 1 calc R . .
C43 C 0.4398(4) 0.8177(3) 0.9327(2) 0.0602(14) Uani 1 1 d . . .
H43 H 0.3682 0.8111 0.9202 0.072 Uiso 1 1 calc R . .
C44 C 0.4644(4) 0.8431(3) 0.9820(2) 0.0616(14) Uani 1 1 d . . .
H44 H 0.4101 0.8556 1.0032 0.074 Uiso 1 1 calc R . .
C45 C 0.5709(4) 0.8495(3) 0.9994(2) 0.0600(14) Uani 1 1 d . . .
H45 H 0.5876 0.8656 1.0333 0.072 Uiso 1 1 calc R . .
C51 C 0.7682(3) 0.8736(2) 0.87134(16) 0.0319(9) Uani 1 1 d . . .
C52 C 0.7622(3) 0.9376(2) 0.89961(18) 0.0388(10) Uani 1 1 d . . .
H52 H 0.7224 0.9396 0.9287 0.047 Uiso 1 1 calc R . .
C53 C 0.8166(3) 0.9984(2) 0.8836(2) 0.0451(11) Uani 1 1 d . . .
H53 H 0.8129 1.0422 0.9015 0.054 Uiso 1 1 calc R . .
C54 C 0.8764(4) 0.9938(2) 0.8408(2) 0.0460(11) Uani 1 1 d . . .
H54 H 0.9146 1.0340 0.8300 0.055 Uiso 1 1 calc R . .
C55 C 0.8785(4) 0.9287(2) 0.81436(19) 0.0436(11) Uani 1 1 d . . .
H55 H 0.9185 0.9256 0.7855 0.052 Uiso 1 1 calc R . .
C87 C 0.4921(4) 0.0350(3) 0.8648(2) 0.0533(13) Uani 1 1 d . . .
F13 F 0.5165(3) 0.02410(18) 0.91629(14) 0.0763(10) Uani 1 1 d . . .
F14 F 0.3952(2) 0.06311(18) 0.86069(16) 0.0808(11) Uani 1 1 d . . .
F15 F 0.4879(3) -0.03178(15) 0.84449(14) 0.0708(9) Uani 1 1 d . . .
N1 N 0.8800(3) 0.73225(17) 0.87280(15) 0.0358(8) Uani 1 1 d . . .
N2 N 0.6525(3) 0.8336(2) 0.97017(14) 0.0472(9) Uani 1 1 d . . .
N3 N 0.8243(3) 0.86875(17) 0.82900(14) 0.0361(8) Uani 1 1 d . . .
O1 O 0.6824(2) 0.76367(14) 0.84021(11) 0.0315(6) Uani 1 1 d . . .
O100 O 0.6399(3) 0.63041(16) 0.86475(13) 0.0506(8) Uani 1 1 d . . .
H1A H 0.839(4) 0.789(2) 0.6859(19) 0.063(12) Uiso 1 1 d . . .
H1B H 0.814(4) 0.869(3) 0.710(2) 0.061(15) Uiso 1 1 d . . .
H3A H 0.730(5) 0.693(4) 0.705(3) 0.09(2) Uiso 1 1 d . . .
H3B H 0.621(4) 0.706(3) 0.7389(19) 0.050(14) Uiso 1 1 d . . .
H1 H 0.652(5) 0.721(3) 0.848(2) 0.060 Uiso 1 1 d . . .
C5 C 0.7206(3) 0.8004(2) 0.88767(15) 0.0312(9) Uani 1 1 d . . .
C10 C 0.9569(5) 0.7557(2) 0.7593(2) 0.0580(15) Uani 1 1 d . . .
C20 C 0.8336(4) 0.6563(3) 0.7749(2) 0.0526(12) Uani 1 1 d . . .
Mo1 Mo 0.81989(3) 0.758823(19) 0.790666(15) 0.03744(17) Uani 1 1 d . . .
O10 O 1.0382(4) 0.7497(2) 0.7409(2) 0.0830(15) Uani 1 1 d . . .
O20 O 0.8477(4) 0.59552(19) 0.76503(17) 0.0842(14) Uani 1 1 d . . .
C61 C 0.8474(3) 0.20756(19) 0.92276(15) 0.0273(8) Uani 1 1 d . . .
C62 C 0.8351(3) 0.17921(19) 0.97210(15) 0.0311(8) Uani 1 1 d . . .
H62 H 0.7725 0.1899 0.9881 0.037 Uiso 1 1 calc R . .
C63 C 0.9127(3) 0.1357(2) 0.99805(16) 0.0327(9) Uani 1 1 d . . .
C64 C 1.0072(3) 0.1192(2) 0.97627(18) 0.0373(10) Uani 1 1 d . . .
H64 H 1.0599 0.0907 0.9940 0.045 Uiso 1 1 calc R . .
C65 C 1.0219(3) 0.1460(2) 0.92737(16) 0.0324(9) Uani 1 1 d . . .
C66 C 0.9433(3) 0.18941(19) 0.90112(16) 0.0314(9) Uani 1 1 d . . .
H66 H 0.9552 0.2068 0.8682 0.038 Uiso 1 1 calc R . .
C67 C 0.8946(4) 0.1085(2) 1.05157(18) 0.0657(11) Uani 1 1 d . . .
C68 C 1.1232(3) 0.1296(2) 0.9012(2) 0.0430(11) Uani 1 1 d . . .
C71 C 0.6686(3) 0.29346(19) 0.92481(15) 0.0276(8) Uani 1 1 d . . .
C72 C 0.7069(3) 0.3292(2) 0.97039(16) 0.0337(9) Uani 1 1 d . . .
H72 H 0.7799 0.3254 0.9812 0.040 Uiso 1 1 calc R . .
C73 C 0.6416(3) 0.3700(2) 1.00016(18) 0.0417(10) Uani 1 1 d . . .
C74 C 0.5314(3) 0.3760(2) 0.98593(18) 0.0428(10) Uani 1 1 d . . .
H74 H 0.4868 0.4027 1.0062 0.051 Uiso 1 1 calc R . .
C75 C 0.4904(3) 0.3421(2) 0.94170(16) 0.0349(9) Uani 1 1 d . . .
C76 C 0.5576(3) 0.3020(2) 0.91100(15) 0.0323(9) Uani 1 1 d . . .
H76 H 0.5278 0.2804 0.8806 0.039 Uiso 1 1 calc R . .
C77 C 0.6901(5) 0.4077(4) 1.0478(2) 0.0682(17) Uani 1 1 d . . .
C78 C 0.3734(3) 0.3489(3) 0.92476(19) 0.0453(11) Uani 1 1 d . . .
C81 C 0.6932(3) 0.1883(2) 0.85129(15) 0.0287(8) Uani 1 1 d . . .
C82 C 0.6139(3) 0.1430(2) 0.86901(16) 0.0331(9) Uani 1 1 d . . .
H82 H 0.5865 0.1535 0.9007 0.040 Uiso 1 1 calc R . .
C83 C 0.5743(3) 0.0826(2) 0.84104(18) 0.0387(10) Uani 1 1 d . . .
C84 C 0.6113(3) 0.0659(2) 0.79294(18) 0.0417(10) Uani 1 1 d . . .
H84 H 0.5833 0.0266 0.7735 0.050 Uiso 1 1 calc R . .
C85 C 0.6916(4) 0.1098(2) 0.77501(17) 0.0420(10) Uani 1 1 d . . .
C86 C 0.7317(3) 0.1689(2) 0.80365(15) 0.0351(9) Uani 1 1 d . . .
H86 H 0.7861 0.1967 0.7908 0.042 Uiso 1 1 calc R . .
C88 C 0.7384(5) 0.0936(3) 0.7243(2) 0.0595(14) Uani 1 1 d . . .
C91 C 0.8040(3) 0.3173(2) 0.85495(15) 0.0287(8) Uani 1 1 d . . .
C92 C 0.7634(3) 0.3388(2) 0.80530(17) 0.0380(9) Uani 1 1 d . . .
H92 H 0.7031 0.3152 0.7896 0.046 Uiso 1 1 calc R . .
C93 C 0.8112(4) 0.3949(3) 0.77865(19) 0.0489(12) Uani 1 1 d . . .
C94 C 0.8981(4) 0.4331(2) 0.80117(19) 0.0429(11) Uani 1 1 d . . .
H94 H 0.9302 0.4699 0.7830 0.052 Uiso 1 1 calc R . .
C95 C 0.9362(3) 0.4156(2) 0.85084(18) 0.0367(9) Uani 1 1 d . . .
C96 C 0.8915(3) 0.3577(2) 0.87699(16) 0.0305(8) Uani 1 1 d . . .
H96 H 0.9209 0.3456 0.9101 0.037 Uiso 1 1 calc R . .
C97 C 0.7661(7) 0.4134(4) 0.7253(3) 0.085(2) Uani 1 1 d . . .
C98 C 1.0266(4) 0.4574(2) 0.8784(2) 0.0753(12) Uani 1 1 d . . .
B1 B 0.7511(3) 0.2520(2) 0.88825(17) 0.0265(9) Uani 1 1 d . . .
F1 F 0.7981(3) 0.0887(3) 1.05685(17) 0.133(2) Uani 1 1 d . . .
F2 F 0.9164(8) 0.1551(3) 1.08655(16) 0.056(5) Uani 1 1 d . . .
F3 F 0.9525(3) 0.0516(3) 1.06614(16) 0.1103(16) Uani 1 1 d . . .
F4 F 1.1943(3) 0.0924(2) 0.93154(16) 0.0972(13) Uani 1 1 d . . .
F5 F 1.1741(3) 0.18797(19) 0.8897(2) 0.127(2) Uani 1 1 d . . .
F6 F 1.1071(3) 0.0922(3) 0.86019(17) 0.1166(18) Uani 1 1 d . . .
F7 F 0.7740(3) 0.4507(2) 1.03719(17) 0.1025(14) Uani 1 1 d . . .
F8 F 0.7387(4) 0.3617(3) 1.08133(14) 0.1087(15) Uani 1 1 d . . .
F9 F 0.6227(3) 0.4482(3) 1.07131(18) 0.139(2) Uani 1 1 d . . .
F10 F 0.3317(2) 0.28678(19) 0.90592(17) 0.0890(12) Uani 1 1 d . . .
F11 F 0.3145(2) 0.3686(2) 0.96295(12) 0.0803(11) Uani 1 1 d . . .
F12 F 0.3539(2) 0.39672(18) 0.88683(12) 0.0640(8) Uani 1 1 d . . .
F16 F 0.6968(3) 0.0347(2) 0.70091(13) 0.0818(11) Uani 1 1 d . . .
F17 F 0.7192(5) 0.1474(2) 0.69069(13) 0.1108(16) Uani 1 1 d . . .
F18 F 0.8445(3) 0.0859(3) 0.72978(15) 0.0998(14) Uani 1 1 d . . .
F19 F 0.7088(6) 0.3651(3) 0.70159(16) 0.124(3) Uani 1 1 d . . .
F20 F 0.8324(5) 0.4448(3) 0.69673(15) 0.1312(19) Uani 1 1 d . . .
F21 F 0.6956(5) 0.4696(3) 0.7263(2) 0.157(2) Uani 1 1 d . . .
F22 F 0.9954(3) 0.4948(3) 0.9167(2) 0.150(3) Uani 1 1 d . . .
F23 F 1.0717(5) 0.5027(3) 0.85038(19) 0.172(3) Uani 1 1 d . . .
F24 F 1.1017(3) 0.4167(2) 0.8998(2) 0.1045(15) Uani 1 1 d . . .

loop_
_atom_site_aniso_label
_atom_site_aniso_U_11
_atom_site_aniso_U_22
_atom_site_aniso_U_33
_atom_site_aniso_U_23
_atom_site_aniso_U_13
_atom_site_aniso_U_12
C1 0.083(4) 0.044(3) 0.040(3) 0.007(2) 0.014(3) 0.006(3)
C2 0.068(3) 0.052(3) 0.027(2) 0.006(2) 0.000(2) 0.010(2)
C3 0.064(4) 0.051(3) 0.036(3) 0.002(2) -0.001(2) 0.003(2)
C4 0.076(4) 0.066(3) 0.038(3) 0.006(2) -0.011(3) 0.021(3)
C6 0.072(4) 0.058(3) 0.083(4) 0.020(3) -0.022(3) -0.008(3)
C7 0.076(4) 0.045(3) 0.140(7) 0.020(4) -0.009(4) -0.003(3)
C8 0.082(5) 0.057(3) 0.117(6) -0.018(4) 0.000(4) -0.012(3)
C9 0.083(5) 0.070(4) 0.117(6) 0.014(4) -0.045(4) -0.032(3)
C31 0.030(2) 0.036(2) 0.037(2) 0.0041(17) -0.0027(19) -0.0043(16)
C32 0.034(2) 0.049(2) 0.039(3) 0.0028(19) -0.011(2) -0.0028(18)
C33 0.050(3) 0.054(3) 0.052(3) 0.007(2) -0.025(2) 0.000(2)
C34 0.032(2) 0.048(2) 0.076(4) 0.000(3) -0.021(3) 0.0085(19)
C35 0.026(2) 0.041(2) 0.069(3) -0.006(2) -0.004(2) 0.0054(17)
C41 0.031(2) 0.044(2) 0.033(2) 0.0014(18) 0.0017(18) 0.0028(17)
C42 0.027(2) 0.062(3) 0.042(3) 0.000(2) -0.0041(19) 0.0014(19)
C43 0.031(3) 0.090(4) 0.059(3) 0.002(3) 0.004(2) -0.007(2)
C44 0.040(3) 0.096(4) 0.050(3) 0.002(3) 0.012(2) 0.003(3)
C45 0.051(3) 0.092(4) 0.038(3) -0.006(3) 0.008(2) 0.008(3)
C51 0.024(2) 0.036(2) 0.034(2) -0.0008(17) -0.0053(17) 0.0041(15)
C52 0.028(2) 0.042(2) 0.044(3) -0.0062(19) -0.0112(19) 0.0066(17)
C53 0.034(2) 0.036(2) 0.061(3) -0.008(2) -0.016(2) 0.0022(18)
C54 0.036(2) 0.040(2) 0.060(3) 0.004(2) -0.011(2) -0.0028(18)
C55 0.042(2) 0.040(2) 0.049(3) 0.005(2) 0.003(2) -0.0021(18)
C87 0.034(3) 0.054(3) 0.070(4) -0.020(3) -0.006(2) -0.010(2)
F13 0.083(2) 0.079(2) 0.068(2) 0.0032(17) 0.0110(19) -0.0366(17)
F14 0.0352(16) 0.0730(19) 0.135(3) -0.001(2) 0.0119(19) -0.0021(14)
F15 0.0644(19) 0.0500(15) 0.098(3) -0.0202(16) 0.0091(18) -0.0184(14)
N1 0.0275(18) 0.0354(17) 0.044(2) 0.0020(15) 0.0018(16) 0.0003(14)
N2 0.036(2) 0.073(3) 0.032(2) -0.0048(19) -0.0022(17) 0.0053(18)
N3 0.0303(18) 0.0342(17) 0.043(2) 0.0025(15) 0.0004(16) 0.0001(13)
O1 0.0308(15) 0.0337(14) 0.0292(16) 0.0004(12) -0.0034(12) -0.0014(11)
O100 0.0490(19) 0.0406(16) 0.059(2) 0.0064(15) -0.0132(16) -0.0045(14)
C5 0.025(2) 0.039(2) 0.028(2) -0.0032(17) -0.0040(17) -0.0009(15)
C10 0.065(4) 0.041(2) 0.071(4) 0.003(2) 0.023(3) 0.009(2)
C20 0.067(3) 0.043(3) 0.047(3) 0.003(2) 0.000(2) 0.008(2)
Mo1 0.0422(3) 0.0336(2) 0.0372(3) 0.00096(14) 0.00794(19) 0.00400(14)
O10 0.070(3) 0.081(3) 0.106(4) 0.001(2) 0.054(3) 0.015(2)
O20 0.136(4) 0.043(2) 0.071(3) -0.0102(19) -0.010(3) 0.021(2)
C61 0.0239(19) 0.0280(17) 0.029(2) -0.0034(15) -0.0042(16) -0.0029(14)
C62 0.026(2) 0.0335(19) 0.033(2) -0.0034(17) -0.0027(17) -0.0031(15)
C63 0.032(2) 0.0341(19) 0.030(2) 0.0034(16) -0.0081(17) -0.0042(16)
C64 0.028(2) 0.0338(19) 0.049(3) 0.0067(19) -0.0076(19) 0.0030(16)
C65 0.025(2) 0.0325(19) 0.039(2) -0.0019(17) -0.0040(17) -0.0022(15)
C66 0.029(2) 0.0306(18) 0.034(2) -0.0008(16) -0.0018(17) -0.0018(15)
C67 0.090(3) 0.058(2) 0.048(3) 0.006(2) -0.003(2) 0.001(2)
C68 0.027(2) 0.042(2) 0.060(3) 0.002(2) 0.003(2) 0.0040(17)
C71 0.0231(19) 0.0297(18) 0.029(2) -0.0004(15) -0.0083(16) 0.0004(14)
C72 0.0238(19) 0.044(2) 0.032(2) -0.0054(18) -0.0065(17) 0.0028(16)
C73 0.032(2) 0.054(2) 0.038(2) -0.015(2) -0.0082(19) 0.0049(18)
C74 0.033(2) 0.054(2) 0.041(3) -0.012(2) -0.001(2) 0.0089(19)
C75 0.024(2) 0.042(2) 0.037(2) 0.0000(18) -0.0043(18) 0.0026(16)
C76 0.029(2) 0.039(2) 0.027(2) -0.0034(17) -0.0081(17) -0.0010(16)
C77 0.049(3) 0.099(4) 0.054(4) -0.038(3) -0.012(3) 0.018(3)
C78 0.028(2) 0.058(3) 0.048(3) -0.004(2) -0.008(2) 0.005(2)
C81 0.0212(18) 0.0360(19) 0.027(2) -0.0045(16) -0.0084(16) 0.0036(15)
C82 0.0238(19) 0.039(2) 0.035(2) -0.0076(17) -0.0061(17) 0.0010(16)
C83 0.027(2) 0.041(2) 0.046(3) -0.0088(19) -0.0091(19) 0.0004(17)
C84 0.040(2) 0.041(2) 0.042(3) -0.0143(19) -0.014(2) -0.0003(18)
C85 0.048(3) 0.049(2) 0.027(2) -0.0079(19) -0.007(2) 0.005(2)
C86 0.034(2) 0.044(2) 0.026(2) 0.0002(17) -0.0054(17) -0.0045(17)
C88 0.078(4) 0.067(3) 0.033(3) -0.013(3) -0.002(3) -0.001(3)
C91 0.0228(19) 0.0339(19) 0.028(2) 0.0001(16) -0.0047(16) 0.0052(15)
C92 0.035(2) 0.041(2) 0.035(2) 0.0028(18) -0.0120(19) 0.0021(17)
C93 0.055(3) 0.046(3) 0.044(3) 0.013(2) -0.007(2) 0.012(2)
C94 0.046(3) 0.033(2) 0.050(3) 0.012(2) 0.007(2) 0.0020(18)
C95 0.029(2) 0.035(2) 0.046(3) 0.0059(19) 0.0010(19) 0.0030(16)
C96 0.026(2) 0.0343(19) 0.030(2) 0.0031(16) -0.0043(17) 0.0021(15)
C97 0.124(6) 0.072(4) 0.054(4) 0.038(3) -0.035(4) -0.020(4)
C98 0.079(3) 0.046(2) 0.100(4) -0.002(2) 0.004(2) -0.0056(19)
B1 0.021(2) 0.035(2) 0.022(2) -0.0001(17) -0.0042(18) 0.0003(16)
F1 0.052(2) 0.251(6) 0.099(3) 0.119(4) 0.011(2) 0.015(3)
F2 0.048(15) 0.074(3) 0.039(2) -0.020(2) -0.035(2) -0.0022(15)
F3 0.096(3) 0.146(4) 0.091(3) 0.080(3) 0.021(2) 0.058(3)
F4 0.0470(19) 0.150(4) 0.096(3) 0.031(3) 0.0142(19) 0.047(2)
F5 0.076(2) 0.063(2) 0.257(6) 0.034(3) 0.100(3) 0.0028(17)
F6 0.0389(18) 0.203(5) 0.110(3) -0.097(3) 0.0212(19) -0.009(2)
F7 0.075(2) 0.118(3) 0.110(3) -0.063(3) -0.020(2) -0.023(2)
F8 0.115(3) 0.163(4) 0.042(2) -0.031(2) -0.034(2) 0.014(3)
F9 0.061(2) 0.224(5) 0.128(4) -0.143(4) -0.024(2) 0.035(3)
F10 0.0349(16) 0.074(2) 0.151(4) -0.020(2) -0.035(2) -0.0022(15)
F11 0.0326(16) 0.151(3) 0.057(2) -0.005(2) 0.0048(14) 0.0209(17)
F12 0.0399(16) 0.089(2) 0.0598(19) 0.0104(17) -0.0162(14) 0.0155(14)
F16 0.105(3) 0.087(2) 0.055(2) -0.0436(18) 0.0097(19) -0.0143(19)
F17 0.209(5) 0.092(3) 0.0341(19) -0.0038(18) 0.028(2) -0.006(3)
F18 0.078(3) 0.156(4) 0.069(2) -0.049(2) 0.029(2) -0.015(2)
F19 0.196(7) 0.114(4) 0.055(2) -0.019(2) -0.036(2) -0.002(15)
F20 0.187(5) 0.158(4) 0.046(2) 0.038(3) -0.004(3) -0.043(4)
F21 0.189(6) 0.144(5) 0.124(4) 0.034(4) -0.071(4) 0.052(4)
F22 0.073(3) 0.157(4) 0.223(6) -0.141(4) 0.025(3) -0.038(3)
F23 0.176(5) 0.207(5) 0.122(4) 0.086(4) -0.056(4) -0.160(5)
F24 0.058(2) 0.073(2) 0.172(4) -0.012(2) -0.058(2) -0.0032(17)

loop_
_atom_type_symbol
_atom_type_description
_atom_type_scat_dispersion_real
_atom_type_scat_dispersion_imag
_atom_type_scat_source
C C 0.0030 0.0020 'International Tables Vol C Tables 4.2.6.8 and 6.1.1.4'
H H 0.0000 0.0000 'International Tables Vol C Tables 4.2.6.8 and 6.1.1.4'
B B 0.0010 0.0010 'International Tables Vol C Tables 4.2.6.8 and 6.1.1.4'
F F 0.0170 0.0100 'International Tables Vol C Tables 4.2.6.8 and 6.1.1.4'
Mo Mo -1.6830 0.6860 'International Tables Vol C Tables 4.2.6.8 and 6.1.1.4'
N N 0.0060 0.0030 'International Tables Vol C Tables 4.2.6.8 and 6.1.1.4'
O O 0.0110 0.0060 'International Tables Vol C Tables 4.2.6.8 and 6.1.1.4'

loop_
_geom_angle_atom_site_label_1
_geom_angle_atom_site_label_2
_geom_angle_atom_site_label_3
_geom_angle
_geom_angle_site_symmetry_1
_geom_angle_site_symmetry_3
_geom_angle_publ_flag
C2 C1 Mo1 68.1(3) . . ?
C2 C1 H1A 117(3) . . ?
Mo1 C1 H1A 106(3) . . ?
C2 C1 H1B 112(4) . . ?
Mo1 C1 H1B 121(4) . . ?
H1A C1 H1B 121(4) . . ?
C1 C2 C3 113.9(5) . . ?
C1 C2 C4 123.0(5) . . ?
C3 C2 C4 123.2(5) . . ?
C1 C2 Mo1 76.3(3) . . ?
C3 C2 Mo1 75.0(3) . . ?
C4 C2 Mo1 116.2(3) . . ?
C2 C3 Mo1 69.0(3) . . ?
C2 C3 H3A 119(4) . . ?
Mo1 C3 H3A 100(4) . . ?
C2 C3 H3B 120(3) . . ?
Mo1 C3 H3B 117(3) . . ?
H3A C3 H3B 118(5) . . ?
C2 C4 H4A 109.5 . . ?
C2 C4 H4B 109.5 . . ?
H4A C4 H4B 109.5 . . ?
C2 C4 H4C 109.5 . . ?
H4A C4 H4C 109.5 . . ?
H4B C4 H4C 109.5 . . ?
O100 C6 C7 107.3(5) . . ?
O100 C6 H6A 110.3 . . ?
C7 C6 H6A 110.3 . . ?
O100 C6 H6B 110.3 . . ?
C7 C6 H6B 110.3 . . ?
H6A C6 H6B 108.5 . . ?
C6 C7 C8 106.1(5) . . ?
C6 C7 H7A 110.5 . . ?
C8 C7 H7A 110.5 . . ?
C6 C7 H7B 110.5 . . ?
C8 C7 H7B 110.5 . . ?
H7A C7 H7B 108.7 . . ?
C7 C8 C9 105.0(5) . . ?
C7 C8 H8A 110.7 . . ?
C9 C8 H8A 110.7 . . ?
C7 C8 H8B 110.7 . . ?
C9 C8 H8B 110.7 . . ?
H8A C8 H8B 108.8 . . ?
O100 C9 C8 107.5(5) . . ?
O100 C9 H9A 110.2 . . ?
C8 C9 H9A 110.2 . . ?
O100 C9 H9B 110.2 . . ?
C8 C9 H9B 110.2 . . ?
H9A C9 H9B 108.5 . . ?
C32 C31 N1 123.1(4) . . ?
C32 C31 C5 126.5(4) . . ?
N1 C31 C5 110.4(4) . . ?
C31 C32 C33 118.3(5) . . ?
C31 C32 H32 120.9 . . ?
C33 C32 H32 120.9 . . ?
C34 C33 C32 119.3(5) . . ?
C34 C33 H33 120.4 . . ?
C32 C33 H33 120.4 . . ?
C35 C34 C33 119.1(4) . . ?
C35 C34 H34 120.4 . . ?
C33 C34 H34 120.4 . . ?
N1 C35 C34 123.6(4) . . ?
N1 C35 H35 118.2 . . ?
C34 C35 H35 118.2 . . ?
N2 C41 C42 122.9(4) . . ?
N2 C41 C5 116.3(4) . . ?
C42 C41 C5 120.6(4) . . ?
C43 C42 C41 118.3(5) . . ?
C43 C42 H42 120.9 . . ?
C41 C42 H42 120.9 . . ?
C44 C43 C42 119.7(5) . . ?
C44 C43 H43 120.2 . . ?
C42 C43 H43 120.2 . . ?
C45 C44 C43 118.3(5) . . ?
C45 C44 H44 120.9 . . ?
C43 C44 H44 120.9 . . ?
N2 C45 C44 123.4(5) . . ?
N2 C45 H45 118.3 . . ?
C44 C45 H45 118.3 . . ?
N3 C51 C52 122.4(4) . . ?
N3 C51 C5 113.6(3) . . ?
C52 C51 C5 123.8(4) . . ?
C53 C52 C51 118.5(4) . . ?
C53 C52 H52 120.8 . . ?
C51 C52 H52 120.8 . . ?
C54 C53 C52 119.7(4) . . ?
C54 C53 H53 120.1 . . ?
C52 C53 H53 120.1 . . ?
C55 C54 C53 118.8(4) . . ?
C55 C54 H54 120.6 . . ?
C53 C54 H54 120.6 . . ?
N3 C55 C54 122.4(4) . . ?
N3 C55 H55 118.8 . . ?
C54 C55 H55 118.8 . . ?
F14 C87 F15 108.9(4) . . ?
F14 C87 F13 105.7(4) . . ?
F15 C87 F13 104.4(4) . . ?
F14 C87 C83 112.8(4) . . ?
F15 C87 C83 112.3(4) . . ?
F13 C87 C83 112.1(4) . . ?
C35 N1 C31 116.7(4) . . ?
C35 N1 Mo1 126.3(3) . . ?
C31 N1 Mo1 116.8(3) . . ?
C41 N2 C45 117.4(4) . . ?
C51 N3 C55 118.2(4) . . ?
C51 N3 Mo1 114.9(2) . . ?
C55 N3 Mo1 126.9(3) . . ?
C5 O1 Mo1 106.9(2) . . ?
C5 O1 H1 106(5) . . ?
Mo1 O1 H1 117(5) . . ?
C9 O100 C6 109.0(4) . . ?
O1 C5 C41 109.4(3) . . ?
O1 C5 C51 106.4(3) . . ?
C41 C5 C51 112.0(3) . . ?
O1 C5 C31 105.9(3) . . ?
C41 C5 C31 116.6(3) . . ?
C51 C5 C31 105.8(3) . . ?
O10 C10 Mo1 176.3(4) . . ?
O20 C20 Mo1 176.3(5) . . ?
C20 Mo1 C10 77.8(2) . . ?
C20 Mo1 O1 104.22(17) . . ?
C10 Mo1 O1 169.4(2) . . ?
C20 Mo1 C2 104.2(2) . . ?
C10 Mo1 C2 103.6(2) . . ?
O1 Mo1 C2 86.16(15) . . ?
C20 Mo1 N1 87.68(18) . . ?
C10 Mo1 N1 98.6(2) . . ?
O1 Mo1 N1 71.23(11) . . ?
C2 Mo1 N1 156.58(15) . . ?
C20 Mo1 N3 165.15(18) . . ?
C10 Mo1 N3 102.63(17) . . ?
O1 Mo1 N3 72.71(11) . . ?
C2 Mo1 N3 90.19(15) . . ?
N1 Mo1 N3 77.55(12) . . ?
C20 Mo1 C3 70.4(2) . . ?
C10 Mo1 C3 107.3(2) . . ?
O1 Mo1 C3 83.06(16) . . ?
C2 Mo1 C3 35.97(18) . . ?
N1 Mo1 C3 140.99(16) . . ?
N3 Mo1 C3 122.67(16) . . ?
C20 Mo1 C1 107.1(2) . . ?
C10 Mo1 C1 69.9(2) . . ?
O1 Mo1 C1 118.57(16) . . ?
C2 Mo1 C1 35.52(19) . . ?
N1 Mo1 C1 158.16(18) . . ?
N3 Mo1 C1 86.73(17) . . ?
C3 Mo1 C1 60.7(2) . . ?
C66 C61 C62 115.8(3) . . ?
C66 C61 B1 120.5(3) . . ?
C62 C61 B1 123.3(3) . . ?
C63 C62 C61 122.3(4) . . ?
C63 C62 H62 118.9 . . ?
C61 C62 H62 118.9 . . ?
C64 C63 C62 121.0(4) . . ?
C64 C63 C67 119.8(4) . . ?
C62 C63 C67 119.2(4) . . ?
C63 C64 C65 118.3(4) . . ?
C63 C64 H64 120.9 . . ?
C65 C64 H64 120.9 . . ?
C64 C65 C66 120.7(4) . . ?
C64 C65 C68 121.0(4) . . ?
C66 C65 C68 118.4(4) . . ?
C65 C66 C61 122.0(4) . . ?
C65 C66 H66 119.0 . . ?
C61 C66 H66 119.0 . . ?
F2 C67 F1 105.6(6) . . ?
F2 C67 F3 104.7(6) . . ?
F1 C67 F3 104.2(4) . . ?
F2 C67 C63 113.2(4) . . ?
F1 C67 C63 113.9(4) . . ?
F3 C67 C63 114.3(4) . . ?
F6 C68 F5 107.8(5) . . ?
F6 C68 F4 105.6(4) . . ?
F5 C68 F4 104.3(4) . . ?
F6 C68 C65 113.7(4) . . ?
F5 C68 C65 112.3(4) . . ?
F4 C68 C65 112.4(4) . . ?
C72 C71 C76 115.1(3) . . ?
C72 C71 B1 121.1(3) . . ?
C76 C71 B1 123.6(3) . . ?
C73 C72 C71 123.1(4) . . ?
C73 C72 H72 118.5 . . ?
C71 C72 H72 118.5 . . ?
C72 C73 C74 120.3(4) . . ?
C72 C73 C77 119.4(4) . . ?
C74 C73 C77 120.3(4) . . ?
C75 C74 C73 118.6(4) . . ?
C75 C74 H74 120.7 . . ?
C73 C74 H74 120.7 . . ?
C74 C75 C76 120.8(4) . . ?
C74 C75 C78 119.9(4) . . ?
C76 C75 C78 119.3(4) . . ?
C75 C76 C71 122.1(4) . . ?
C75 C76 H76 119.0 . . ?
C71 C76 H76 119.0 . . ?
F9 C77 F8 109.6(6) . . ?
F9 C77 F7 107.1(5) . . ?
F8 C77 F7 100.7(5) . . ?
F9 C77 C73 114.4(4) . . ?
F8 C77 C73 112.2(5) . . ?
F7 C77 C73 111.8(5) . . ?
F12 C78 F11 106.9(4) . . ?
F12 C78 F10 104.8(4) . . ?
F11 C78 F10 106.5(4) . . ?
F12 C78 C75 113.0(4) . . ?
F11 C78 C75 112.9(4) . . ?
F10 C78 C75 112.2(4) . . ?
C82 C81 C86 115.8(3) . . ?
C82 C81 B1 121.6(3) . . ?
C86 C81 B1 121.9(3) . . ?
C83 C82 C81 122.3(4) . . ?
C83 C82 H82 118.8 . . ?
C81 C82 H82 118.8 . . ?
C82 C83 C84 120.7(4) . . ?
C82 C83 C87 118.3(4) . . ?
C84 C83 C87 121.0(4) . . ?
C85 C84 C83 117.7(4) . . ?
C85 C84 H84 121.1 . . ?
C83 C84 H84 121.1 . . ?
C86 C85 C84 121.0(4) . . ?
C86 C85 C88 118.2(4) . . ?
C84 C85 C88 120.8(4) . . ?
C85 C86 C81 122.4(4) . . ?
C85 C86 H86 118.8 . . ?
C81 C86 H86 118.8 . . ?
F18 C88 F16 108.2(5) . . ?
F18 C88 F17 106.0(5) . . ?
F16 C88 F17 105.4(5) . . ?
F18 C88 C85 112.3(4) . . ?
F16 C88 C85 113.2(5) . . ?
F17 C88 C85 111.2(5) . . ?
C92 C91 C96 115.9(4) . . ?
C92 C91 B1 123.7(3) . . ?
C96 C91 B1 120.3(3) . . ?
C91 C92 C93 121.5(4) . . ?
C91 C92 H92 119.2 . . ?
C93 C92 H92 119.2 . . ?
C94 C93 C92 121.1(4) . . ?
C94 C93 C97 120.1(5) . . ?
C92 C93 C97 118.8(5) . . ?
C95 C94 C93 118.5(4) . . ?
C95 C94 H94 120.7 . . ?
C93 C94 H94 120.7 . . ?
C94 C95 C96 120.6(4) . . ?
C94 C95 C98 121.1(4) . . ?
C96 C95 C98 118.3(4) . . ?
C95 C96 C91 122.1(4) . . ?
C95 C96 H96 118.9 . . ?
C91 C96 H96 118.9 . . ?
F19 C97 F20 113.4(7) . . ?
F19 C97 F21 101.7(7) . . ?
F20 C97 F21 96.6(5) . . ?
F19 C97 C93 116.4(5) . . ?
F20 C97 C93 115.0(6) . . ?
F21 C97 C93 110.7(6) . . ?
F23 C98 F24 106.8(5) . . ?
F23 C98 F22 105.3(5) . . ?
F24 C98 F22 103.4(5) . . ?
F23 C98 C95 114.7(5) . . ?
F24 C98 C95 113.5(4) . . ?
F22 C98 C95 112.2(4) . . ?
C71 B1 C81 113.7(3) . . ?
C71 B1 C91 104.9(3) . . ?
C81 B1 C91 113.1(3) . . ?
C71 B1 C61 112.3(3) . . ?
C81 B1 C61 103.2(3) . . ?
C91 B1 C61 109.9(3) . . ?

loop_
_geom_bond_atom_site_label_1
_geom_bond_atom_site_label_2
_geom_bond_distance
_geom_bond_site_symmetry_2
_geom_bond_publ_flag
C1 C2 1.403(8) . ?
C1 Mo1 2.346(5) . ?
C1 H1A 1.00(5) . ?
C1 H1B 0.87(5) . ?
C2 C3 1.409(7) . ?
C2 C4 1.508(7) . ?
C2 Mo1 2.241(5) . ?
C3 Mo1 2.318(6) . ?
C3 H3A 1.01(7) . ?
C3 H3B 0.96(5) . ?
C4 H4A 0.9600 . ?
C4 H4B 0.9600 . ?
C4 H4C 0.9600 . ?
C6 O100 1.435(6) . ?
C6 C7 1.455(8) . ?
C6 H6A 0.9700 . ?
C6 H6B 0.9700 . ?
C7 C8 1.487(10) . ?
C7 H7A 0.9700 . ?
C7 H7B 0.9700 . ?
C8 C9 1.503(9) . ?
C8 H8A 0.9700 . ?
C8 H8B 0.9700 . ?
C9 O100 1.425(7) . ?
C9 H9A 0.9700 . ?
C9 H9B 0.9700 . ?
C31 C32 1.363(6) . ?
C31 N1 1.368(5) . ?
C31 C5 1.550(6) . ?
C32 C33 1.402(7) . ?
C32 H32 0.9300 . ?
C33 C34 1.370(7) . ?
C33 H33 0.9300 . ?
C34 C35 1.361(7) . ?
C34 H34 0.9300 . ?
C35 N1 1.348(5) . ?
C35 H35 0.9300 . ?
C41 N2 1.331(6) . ?
C41 C42 1.379(6) . ?
C41 C5 1.527(5) . ?
C42 C43 1.377(6) . ?
C42 H42 0.9300 . ?
C43 C44 1.369(8) . ?
C43 H43 0.9300 . ?
C44 C45 1.368(7) . ?
C44 H44 0.9300 . ?
C45 N2 1.343(6) . ?
C45 H45 0.9300 . ?
C51 N3 1.344(5) . ?
C51 C52 1.388(6) . ?
C51 C5 1.540(5) . ?
C52 C53 1.386(6) . ?
C52 H52 0.9300 . ?
C53 C54 1.381(7) . ?
C53 H53 0.9300 . ?
C54 C55 1.377(6) . ?
C54 H54 0.9300 . ?
C55 N3 1.360(5) . ?
C55 H55 0.9300 . ?
C87 F14 1.307(6) . ?
C87 F15 1.332(5) . ?
C87 F13 1.355(6) . ?
C87 C83 1.511(6) . ?
N1 Mo1 2.245(4) . ?
N3 Mo1 2.246(3) . ?
O1 C5 1.445(5) . ?
O1 Mo1 2.215(3) . ?
O1 H1 0.90(6) . ?
C10 O10 1.155(6) . ?
C10 Mo1 1.943(5) . ?
C20 O20 1.161(6) . ?
C20 Mo1 1.935(5) . ?
C61 C66 1.396(5) . ?
C61 C62 1.395(5) . ?
C61 B1 1.651(6) . ?
C62 C63 1.384(6) . ?
C62 H62 0.9300 . ?
C63 C64 1.375(6) . ?
C63 C67 1.503(6) . ?
C64 C65 1.380(6) . ?
C64 H64 0.9300 . ?
C65 C66 1.394(6) . ?
C65 C68 1.504(6) . ?
C66 H66 0.9300 . ?
C67 F2 1.258(6) . ?
C67 F1 1.270(6) . ?
C67 F3 1.306(6) . ?
C68 F6 1.264(6) . ?
C68 F5 1.291(5) . ?
C68 F4 1.323(6) . ?
C71 C72 1.398(5) . ?
C71 C76 1.405(5) . ?
C71 B1 1.635(5) . ?
C72 C73 1.381(5) . ?
C72 H72 0.9300 . ?
C73 C74 1.393(6) . ?
C73 C77 1.495(7) . ?
C74 C75 1.364(6) . ?
C74 H74 0.9300 . ?
C75 C76 1.404(5) . ?
C75 C78 1.490(6) . ?
C76 H76 0.9300 . ?
C77 F9 1.306(6) . ?
C77 F8 1.320(7) . ?
C77 F7 1.354(7) . ?
C78 F12 1.322(6) . ?
C78 F11 1.323(5) . ?
C78 F10 1.329(6) . ?
C81 C82 1.394(5) . ?
C81 C86 1.400(5) . ?
C81 B1 1.639(6) . ?
C82 C83 1.391(6) . ?
C82 H82 0.9300 . ?
C83 C84 1.392(6) . ?
C84 C85 1.390(6) . ?
C84 H84 0.9300 . ?
C85 C86 1.383(6) . ?
C85 C88 1.503(6) . ?
C86 H86 0.9300 . ?
C88 F18 1.322(7) . ?
C88 F16 1.323(6) . ?
C88 F17 1.324(7) . ?
C91 C92 1.396(6) . ?
C91 C96 1.400(5) . ?
C91 B1 1.642(5) . ?
C92 C93 1.397(6) . ?
C92 H92 0.9300 . ?
C93 C94 1.377(7) . ?
C93 C97 1.484(7) . ?
C94 C95 1.369(6) . ?
C94 H94 0.9300 . ?
C95 C96 1.397(5) . ?
C95 C98 1.494(6) . ?
C96 H96 0.9300 . ?
C97 F19 1.265(8) . ?
C97 F20 1.284(8) . ?
C97 F21 1.355(9) . ?
C98 F23 1.261(6) . ?
C98 F24 1.285(6) . ?
C98 F22 1.290(6) . ?
